data_7058326
loop_
_publ_author_name
'Wu, Zhiyuan'
'Fujita, Hikaru'
'Magdaong, Nikki Cecil M.'
'Diers, James R.'
'Hood, Don'
'Allu, Srinivasarao'
'Niedzwiedzki, Dariusz M.'
'Kirmaier, Christine'
'Bocian, David F.'
'Holten, Dewey'
'Lindsey, Jonathan S.'

_publ_section_title
;
 New molecular design for blue BODIPYs
;
_journal_issue 19
_journal_name_full 'New Journal of Chemistry'
_journal_page_first 7233
_journal_paper_doi 10.1039/C9NJ01114E
_journal_volume 43
_journal_year 2019
_chemical_absolute_configuration ad
_chemical_formula_moiety 'C23 H36 B Br N2 O2'
_chemical_formula_sum 'C23 H36 B Br N2 O2'
_chemical_formula_weight 463.26
_chemical_name_common BBu2-BrDHDP
_space_group_crystal_system hexagonal
_space_group_IT_number 170
_space_group_name_Hall 'P 65'
_space_group_name_H-M_alt 'P 65'
_symmetry_space_group_name_Hall 'P 65'
_symmetry_space_group_name_H-M 'P 65'
_atom_sites_solution_hydrogens geom
_audit_update_record
;
2019-02-27 deposited with the CCDC.    2019-04-08 downloaded from the CCDC.
;
_cell_angle_alpha 90
_cell_angle_beta 90
_cell_angle_gamma 120
_cell_formula_units_Z 6
_cell_length_a 9.6838(2)
_cell_length_b 9.6838(2)
_cell_length_c 43.5738(8)
_cell_measurement_reflns_used 378
_cell_measurement_temperature 100.(2)
_cell_measurement_theta_max 31.5966
_cell_measurement_theta_min 8.9764
_cell_volume 3538.73(12)
_computing_cell_refinement 'APEX3 v2016.5-0 (Bruker AXS)'
_computing_data_collection 'Bruker Instrument Service v2013.12.0.0'
_computing_data_reduction 'SAINT V8.37A (Bruker AXS Inc., 2015)'
_computing_molecular_graphics 'shelXle (C.B. Huebschle, rev 786)'
_computing_structure_refinement 'SHELXL-2014/7 (Sheldrick, 2014)'
_diffrn_ambient_temperature 100.(2)
_diffrn_detector_area_resol_mean 8.3333
_diffrn_measured_fraction_theta_full 1.000
_diffrn_measured_fraction_theta_max 1.000
_diffrn_measurement_device_type 'Bruker-Nonius X8 Kappa APEX II'
_diffrn_measurement_method 'phi and omega scans'
_diffrn_radiation_monochromator graphite
_diffrn_radiation_type MoK\a
_diffrn_radiation_wavelength 0.71073
_diffrn_reflns_av_R_equivalents 0.0474
_diffrn_reflns_av_unetI/netI 0.0177
_diffrn_reflns_limit_h_max 14
_diffrn_reflns_limit_h_min -14
_diffrn_reflns_limit_k_max 14
_diffrn_reflns_limit_k_min -14
_diffrn_reflns_limit_l_max 67
_diffrn_reflns_limit_l_min -67
_diffrn_reflns_number 185013
_diffrn_reflns_theta_full 33.16
_diffrn_reflns_theta_max 33.16
_diffrn_reflns_theta_min 2.43
_diffrn_source 'fine-focus sealed tube'
_exptl_absorpt_coefficient_mu 1.763
_exptl_absorpt_correction_T_max 0.74
_exptl_absorpt_correction_T_min 0.53
_exptl_absorpt_correction_type numerical
_exptl_absorpt_process_details 'mu from formula'
_exptl_crystal_colour yellow
_exptl_crystal_density_diffrn 1.304
_exptl_crystal_density_method 'not measured'
_exptl_crystal_description block
_exptl_crystal_F_000 1464
_exptl_crystal_size_max 0.425
_exptl_crystal_size_mid 0.298
_exptl_crystal_size_min 0.184
_refine_diff_density_max 1.098
_refine_diff_density_min -0.533
_refine_ls_abs_structure_details
;

Flack x determined using 4023 quotients [(I+)-(I-)]/[(I+)+(I-)]
(Parsons, Flack and Wagner, Acta Cryst. B69 (2013) 249-259).
;
_refine_ls_abs_structure_Flack 0.0114(15)
_refine_ls_extinction_method none
_refine_ls_goodness_of_fit_ref 1.169
_refine_ls_hydrogen_treatment constr
_refine_ls_matrix_type full
_refine_ls_number_parameters 268
_refine_ls_number_reflns 8999
_refine_ls_number_restraints 1
_refine_ls_restrained_S_all 1.169
_refine_ls_R_factor_all 0.0347
_refine_ls_R_factor_gt 0.0331
_refine_ls_shift/su_max 0.000
_refine_ls_shift/su_mean 0.000
_refine_ls_structure_factor_coef Fsqd
_refine_ls_weighting_details 'w=1/[\s^2^(Fo^2^)+(0.0331P)^2^+1.7615P] where P=(Fo^2^+2Fc^2^)/3'
_refine_ls_weighting_scheme calc
_refine_ls_wR_factor_gt 0.0773
_refine_ls_wR_factor_ref 0.0779
_reflns_number_gt 8737
_reflns_number_total 8999
_reflns_threshold_expression 'I > 2\s(I)'
_cod_data_source_file c9nj01114e2.cif
_cod_data_source_block rds644
_cod_depositor_comments 'Adding full bibliography for 7058324--7058326.cif.'
_cod_original_cell_volume 3538.73(16)
_cod_database_code 7058326

loop_
_space_group_symop_operation_xyz
'x, y, z'
'x-y, x, z+5/6'
'-y, x-y, z+2/3'
'-x, -y, z+1/2'
'-x+y, -x, z+1/3'
'y, -x+y, z+1/6'

loop_
_atom_site_type_symbol
_atom_site_label
_atom_site_fract_x
_atom_site_fract_y
_atom_site_fract_z
_atom_site_U_iso_or_equiv
_atom_site_adp_type
_atom_site_calc_flag
_atom_site_refinement_flags_adp
_atom_site_refinement_flags_posn
_atom_site_occupancy
Br Br1 -0.14204(3) -0.06890(3) 0.14699(2) 0.02082(6) Uani d . . 1
O O1 -0.0570(3) 0.1325(3) 0.21166(5) 0.0263(4) Uani d . . 1
O O2 0.1713(3) 0.3703(2) 0.21642(4) 0.0234(4) Uani d . . 1
N N1 0.3775(2) 0.3453(2) 0.07308(4) 0.0128(3) Uani d . . 1
N N2 0.2679(2) 0.3357(2) 0.12636(4) 0.0136(3) Uani d . . 1
C C1 0.4612(3) 0.3923(3) 0.04771(5) 0.0153(4) Uani d . . 1
C C2 0.3916(3) 0.2704(3) 0.02222(5) 0.0168(4) Uani d . . 1
C C3 0.2666(3) 0.1205(3) 0.03943(5) 0.0174(4) Uani d . . 1
H H3A 0.1647 0.0662 0.028 0.021 Uiso calc U R 1
H H3B 0.3053 0.0445 0.0428 0.021 Uiso calc U R 1
C C4 0.2471(3) 0.1856(3) 0.06930(5) 0.0138(4) Uani d . . 1
C C5 0.1333(3) 0.1148(3) 0.09052(5) 0.0150(4) Uani d . . 1
H H5 0.0448 0.0123 0.0863 0.018 Uiso calc U R 1
C C6 0.1401(3) 0.1879(3) 0.11953(5) 0.0136(3) Uani d . . 1
C C7 0.0431(3) 0.1311(3) 0.14516(6) 0.0162(4) Uani d . . 1
C C8 0.1155(3) 0.2458(3) 0.16885(5) 0.0152(4) Uani d . . 1
C C9 0.2531(3) 0.3699(3) 0.15593(5) 0.0138(4) Uani d . . 1
H H9 0.3262 0.4649 0.1663 0.017 Uiso calc U R 1
C C10 0.6058(3) 0.5494(3) 0.04285(6) 0.0225(5) Uani d . . 1
H H10A 0.6081 0.6258 0.0579 0.034 Uiso calc U R 1
H H10B 0.6043 0.5872 0.0221 0.034 Uiso calc U R 1
H H10C 0.7008 0.5391 0.0454 0.034 Uiso calc U R 1
C C11 0.3116(3) 0.3289(4) -0.00070(6) 0.0252(5) Uani d . . 1
H H11A 0.3905 0.4344 -0.0084 0.038 Uiso calc U R 1
H H11B 0.2253 0.3359 0.0096 0.038 Uiso calc U R 1
H H11C 0.2678 0.2538 -0.0179 0.038 Uiso calc U R 1
C C12 0.5181(3) 0.2467(4) 0.00587(6) 0.0250(5) Uani d . . 1
H H12A 0.4668 0.1629 -0.0097 0.037 Uiso calc U R 1
H H12B 0.5729 0.2154 0.0209 0.037 Uiso calc U R 1
H H12C 0.5956 0.3466 -0.0041 0.037 Uiso calc U R 1
C C13 0.3557(3) 0.5905(3) 0.09310(6) 0.0179(4) Uani d . . 1
H H13A 0.3761 0.6613 0.111 0.021 Uiso calc U R 1
H H13B 0.4315 0.6559 0.0768 0.021 Uiso calc U R 1
C C14 0.1875(3) 0.5364(3) 0.08159(7) 0.0243(5) Uani d . . 1
H H14A 0.1657 0.4672 0.0634 0.029 Uiso calc U R 1
H H14B 0.11 0.4722 0.0978 0.029 Uiso calc U R 1
C C15 0.1632(3) 0.6751(3) 0.07300(7) 0.0244(5) Uani d . . 1
H H15A 0.1843 0.7436 0.0913 0.029 Uiso calc U R 1
H H15B 0.242 0.74 0.0571 0.029 Uiso calc U R 1
C C16 -0.0031(4) 0.6240(4) 0.06112(9) 0.0346(7) Uani d . . 1
H H16A -0.0229 0.5611 0.0424 0.052 Uiso calc U R 1
H H16B -0.0115 0.7187 0.0566 0.052 Uiso calc U R 1
H H16C -0.0821 0.5593 0.0767 0.052 Uiso calc U R 1
C C17 0.5719(3) 0.5289(3) 0.11895(6) 0.0174(4) Uani d . . 1
H H17A 0.6523 0.6023 0.104 0.021 Uiso calc U R 1
H H17B 0.5749 0.5938 0.1368 0.021 Uiso calc U R 1
C C18 0.6226(3) 0.4115(3) 0.12989(7) 0.0245(5) Uani d . . 1
H H18A 0.6366 0.3583 0.1117 0.029 Uiso calc U R 1
H H18B 0.5355 0.3285 0.1425 0.029 Uiso calc U R 1
C C19 0.7758(3) 0.4857(3) 0.14867(7) 0.0262(5) Uani d . . 1
H H19A 0.8656 0.5584 0.1353 0.031 Uiso calc U R 1
H H19B 0.7672 0.5506 0.1653 0.031 Uiso calc U R 1
C C20 0.8144(4) 0.3657(4) 0.16282(8) 0.0333(7) Uani d . . 1
H H20A 0.8276 0.3035 0.1465 0.05 Uiso calc U R 1
H H20B 0.7272 0.294 0.1764 0.05 Uiso calc U R 1
H H20C 0.9134 0.4222 0.1747 0.05 Uiso calc U R 1
C C21 0.0631(3) 0.2387(3) 0.20054(6) 0.0189(4) Uani d . . 1
C C22 0.1373(4) 0.3751(4) 0.24865(6) 0.0274(6) Uani d . . 1
H H22A 0.2385 0.4303 0.2603 0.033 Uiso calc U R 1
H H22B 0.0744 0.265 0.2567 0.033 Uiso calc U R 1
C C23 0.0457(4) 0.4609(4) 0.25316(7) 0.0285(6) Uani d . . 1
H H23A -0.0531 0.408 0.2412 0.043 Uiso calc U R 1
H H23B 0.1105 0.5716 0.2463 0.043 Uiso calc U R 1
H H23C 0.0198 0.4591 0.275 0.043 Uiso calc U R 1
B B1 0.3979(3) 0.4548(3) 0.10313(6) 0.0144(4) Uani d . . 1

loop_
_atom_site_aniso_label
_atom_site_aniso_U_11
_atom_site_aniso_U_22
_atom_site_aniso_U_33
_atom_site_aniso_U_12
_atom_site_aniso_U_13
_atom_site_aniso_U_23
Br1 0.01496(10) 0.01953(11) 0.01986(9) 0.00253(8) 0.00086(8) 0.00701(9)
O1 0.0271(9) 0.0342(11) 0.0189(8) 0.0164(9) 0.0072(7) 0.0065(8)
O2 0.0319(10) 0.0262(9) 0.0141(7) 0.0160(8) 0.0027(7) -0.0012(7)
N1 0.0121(7) 0.0129(8) 0.0127(7) 0.0058(6) 0.0009(6) 0.0018(6)
N2 0.0145(8) 0.0114(7) 0.0140(8) 0.0058(7) 0.0012(6) 0.0003(6)
C1 0.0127(9) 0.0187(10) 0.0149(9) 0.0082(8) 0.0025(7) 0.0036(7)
C2 0.0149(9) 0.0229(10) 0.0136(9) 0.0102(8) 0.0005(7) 0.0005(8)
C3 0.0193(10) 0.0173(10) 0.0137(9) 0.0077(8) -0.0002(8) -0.0014(7)
C4 0.0144(9) 0.0134(9) 0.0132(9) 0.0066(7) -0.0010(7) -0.0004(7)
C5 0.0131(9) 0.0131(9) 0.0150(9) 0.0036(7) -0.0024(7) 0.0002(7)
C6 0.0127(9) 0.0136(9) 0.0141(9) 0.0063(7) 0.0006(7) 0.0027(7)
C7 0.0116(8) 0.0171(9) 0.0166(9) 0.0047(7) 0.0014(7) 0.0046(8)
C8 0.0167(9) 0.0185(10) 0.0136(9) 0.0112(8) 0.0008(7) 0.0011(7)
C9 0.0188(9) 0.0152(9) 0.0113(8) 0.0114(8) 0.0015(7) -0.0017(7)
C10 0.0159(10) 0.0224(11) 0.0225(11) 0.0045(9) 0.0057(8) 0.0047(9)
C11 0.0209(11) 0.0325(13) 0.0216(11) 0.0129(10) -0.0025(9) 0.0077(10)
C12 0.0249(12) 0.0328(14) 0.0211(11) 0.0173(11) 0.0054(9) -0.0021(10)
C13 0.0185(10) 0.0142(9) 0.0207(10) 0.0081(8) 0.0020(8) 0.0027(8)
C14 0.0206(11) 0.0198(11) 0.0347(14) 0.0118(9) -0.0026(10) 0.0029(10)
C15 0.0238(12) 0.0245(12) 0.0280(12) 0.0145(10) -0.0024(10) 0.0034(9)
C16 0.0261(14) 0.0355(16) 0.0463(18) 0.0184(13) -0.0043(13) 0.0078(14)
C17 0.0160(10) 0.0133(9) 0.0199(10) 0.0051(8) -0.0007(8) 0.0007(7)
C18 0.0227(12) 0.0188(11) 0.0336(14) 0.0116(9) -0.0097(10) -0.0072(10)
C19 0.0219(11) 0.0264(12) 0.0281(12) 0.0104(9) -0.0068(10) 0.0007(11)
C20 0.0351(16) 0.0352(16) 0.0375(16) 0.0234(14) -0.0129(13) -0.0059(12)
C21 0.0257(11) 0.0252(11) 0.0139(9) 0.0187(10) 0.0022(8) 0.0028(8)
C22 0.0453(17) 0.0339(14) 0.0121(10) 0.0267(13) 0.0005(10) -0.0003(9)
C23 0.0261(13) 0.0374(15) 0.0243(12) 0.0177(12) -0.0005(10) -0.0074(11)
B1 0.0142(10) 0.0122(9) 0.0152(10) 0.0054(8) 0.0015(8) 0.0009(8)

loop_
_atom_type_symbol
_atom_type_description
_atom_type_scat_dispersion_real
_atom_type_scat_dispersion_imag
_atom_type_scat_source
C C 0.0033 0.0016 'International Tables Vol C Tables 4.2.6.8 and 6.1.1.4'
H H 0.0000 0.0000 'International Tables Vol C Tables 4.2.6.8 and 6.1.1.4'
B B 0.0013 0.0007 'International Tables Vol C Tables 4.2.6.8 and 6.1.1.4'
Br Br -0.2901 2.4595 'International Tables Vol C Tables 4.2.6.8 and 6.1.1.4'
N N 0.0061 0.0033 'International Tables Vol C Tables 4.2.6.8 and 6.1.1.4'
O O 0.0106 0.0060 'International Tables Vol C Tables 4.2.6.8 and 6.1.1.4'

loop_
_geom_angle_atom_site_label_1
_geom_angle_atom_site_label_2
_geom_angle_atom_site_label_3
_geom_angle
C21 O2 C22 116.1(2)
C1 N1 C4 109.59(19)
C1 N1 B1 126.72(19)
C4 N1 B1 123.16(18)
C9 N2 C6 108.01(19)
C9 N2 B1 125.09(19)
C6 N2 B1 126.51(19)
N1 C1 C10 125.5(2)
N1 C1 C2 113.1(2)
C10 C1 C2 121.4(2)
C1 C2 C12 112.4(2)
C1 C2 C11 107.4(2)
C12 C2 C11 110.0(2)
C1 C2 C3 102.20(18)
C12 C2 C3 113.3(2)
C11 C2 C3 111.1(2)
C4 C3 C2 103.36(19)
C4 C3 H3A 111.1
C2 C3 H3A 111.1
C4 C3 H3B 111.1
C2 C3 H3B 111.1
H3A C3 H3B 109.1
C5 C4 N1 121.9(2)
C5 C4 C3 129.1(2)
N1 C4 C3 108.98(18)
C4 C5 C6 122.3(2)
C4 C5 H5 118.9
C6 C5 H5 118.9
N2 C6 C7 108.5(2)
N2 C6 C5 119.9(2)
C7 C6 C5 131.3(2)
C6 C7 C8 107.72(19)
C6 C7 Br1 123.70(19)
C8 C7 Br1 128.48(18)
C9 C8 C7 105.47(19)
C9 C8 C21 125.7(2)
C7 C8 C21 128.8(2)
N2 C9 C8 110.3(2)
N2 C9 H9 124.9
C8 C9 H9 124.9
C1 C10 H10A 109.5
C1 C10 H10B 109.5
H10A C10 H10B 109.5
C1 C10 H10C 109.5
H10A C10 H10C 109.5
H10B C10 H10C 109.5
C2 C11 H11A 109.5
C2 C11 H11B 109.5
H11A C11 H11B 109.5
C2 C11 H11C 109.5
H11A C11 H11C 109.5
H11B C11 H11C 109.5
C2 C12 H12A 109.5
C2 C12 H12B 109.5
H12A C12 H12B 109.5
C2 C12 H12C 109.5
H12A C12 H12C 109.5
H12B C12 H12C 109.5
C14 C13 B1 118.0(2)
C14 C13 H13A 107.8
B1 C13 H13A 107.8
C14 C13 H13B 107.8
B1 C13 H13B 107.8
H13A C13 H13B 107.1
C15 C14 C13 112.8(2)
C15 C14 H14A 109.0
C13 C14 H14A 109.0
C15 C14 H14B 109.0
C13 C14 H14B 109.0
H14A C14 H14B 107.8
C16 C15 C14 113.7(2)
C16 C15 H15A 108.8
C14 C15 H15A 108.8
C16 C15 H15B 108.8
C14 C15 H15B 108.8
H15A C15 H15B 107.7
C15 C16 H16A 109.5
C15 C16 H16B 109.5
H16A C16 H16B 109.5
C15 C16 H16C 109.5
H16A C16 H16C 109.5
H16B C16 H16C 109.5
C18 C17 B1 117.0(2)
C18 C17 H17A 108.0
B1 C17 H17A 108.0
C18 C17 H17B 108.0
B1 C17 H17B 108.0
H17A C17 H17B 107.3
C17 C18 C19 114.7(2)
C17 C18 H18A 108.6
C19 C18 H18A 108.6
C17 C18 H18B 108.6
C19 C18 H18B 108.6
H18A C18 H18B 107.6
C20 C19 C18 114.3(2)
C20 C19 H19A 108.7
C18 C19 H19A 108.7
C20 C19 H19B 108.7
C18 C19 H19B 108.7
H19A C19 H19B 107.6
C19 C20 H20A 109.5
C19 C20 H20B 109.5
H20A C20 H20B 109.5
C19 C20 H20C 109.5
H20A C20 H20C 109.5
H20B C20 H20C 109.5
O1 C21 O2 123.8(2)
O1 C21 C8 125.8(2)
O2 C21 C8 110.4(2)
O2 C22 C23 110.6(2)
O2 C22 H22A 109.5
C23 C22 H22A 109.5
O2 C22 H22B 109.5
C23 C22 H22B 109.5
H22A C22 H22B 108.1
C22 C23 H23A 109.5
C22 C23 H23B 109.5
H23A C23 H23B 109.5
C22 C23 H23C 109.5
H23A C23 H23C 109.5
H23B C23 H23C 109.5
N2 B1 C17 108.94(19)
N2 B1 C13 109.49(19)
C17 B1 C13 112.56(19)
N2 B1 N1 104.30(17)
C17 B1 N1 112.97(19)
C13 B1 N1 108.25(18)

loop_
_geom_bond_atom_site_label_1
_geom_bond_atom_site_label_2
_geom_bond_distance
Br1 C7 1.871(2)
O1 C21 1.204(3)
O2 C21 1.366(3)
O2 C22 1.449(3)
N1 C1 1.310(3)
N1 C4 1.435(3)
N1 B1 1.634(3)
N2 C9 1.356(3)
N2 C6 1.377(3)
N2 B1 1.577(3)
C1 C10 1.480(3)
C1 C2 1.512(3)
C2 C12 1.530(4)
C2 C11 1.536(3)
C2 C3 1.542(3)
C3 C4 1.498(3)
C3 H3A 0.99
C3 H3B 0.99
C4 C5 1.336(3)
C5 C6 1.434(3)
C5 H5 0.95
C6 C7 1.384(3)
C7 C8 1.419(3)
C8 C9 1.391(3)
C8 C21 1.461(3)
C9 H9 0.95
C10 H10A 0.98
C10 H10B 0.98
C10 H10C 0.98
C11 H11A 0.98
C11 H11B 0.98
C11 H11C 0.98
C12 H12A 0.98
C12 H12B 0.98
C12 H12C 0.98
C13 C14 1.525(4)
C13 B1 1.619(3)
C13 H13A 0.99
C13 H13B 0.99
C14 C15 1.522(4)
C14 H14A 0.99
C14 H14B 0.99
C15 C16 1.519(4)
C15 H15A 0.99
C15 H15B 0.99
C16 H16A 0.98
C16 H16B 0.98
C16 H16C 0.98
C17 C18 1.523(4)
C17 B1 1.619(4)
C17 H17A 0.99
C17 H17B 0.99
C18 C19 1.524(4)
C18 H18A 0.99
C18 H18B 0.99
C19 C20 1.517(4)
C19 H19A 0.99
C19 H19B 0.99
C20 H20A 0.98
C20 H20B 0.98
C20 H20C 0.98
C22 C23 1.501(4)
C22 H22A 0.99
C22 H22B 0.99
C23 H23A 0.98
C23 H23B 0.98
C23 H23C 0.98

loop_
_geom_torsion_atom_site_label_1
_geom_torsion_atom_site_label_2
_geom_torsion_atom_site_label_3
_geom_torsion_atom_site_label_4
_geom_torsion
C4 N1 C1 C10 -179.3(2)
B1 N1 C1 C10 8.9(4)
C4 N1 C1 C2 3.0(3)
B1 N1 C1 C2 -168.8(2)
N1 C1 C2 C12 -134.2(2)
C10 C1 C2 C12 48.0(3)
N1 C1 C2 C11 104.6(2)
C10 C1 C2 C11 -73.2(3)
N1 C1 C2 C3 -12.4(3)
C10 C1 C2 C3 169.8(2)
C1 C2 C3 C4 15.9(2)
C12 C2 C3 C4 137.1(2)
C11 C2 C3 C4 -98.5(2)
C1 N1 C4 C5 -172.8(2)
B1 N1 C4 C5 -0.7(3)
C1 N1 C4 C3 8.3(2)
B1 N1 C4 C3 -179.58(19)
C2 C3 C4 C5 165.8(2)
C2 C3 C4 N1 -15.4(2)
N1 C4 C5 C6 -5.1(3)
C3 C4 C5 C6 173.6(2)
C9 N2 C6 C7 1.1(2)
B1 N2 C6 C7 -172.0(2)
C9 N2 C6 C5 -173.9(2)
B1 N2 C6 C5 13.0(3)
C4 C5 C6 N2 -0.6(3)
C4 C5 C6 C7 -174.3(2)
N2 C6 C7 C8 -1.5(3)
C5 C6 C7 C8 172.7(2)
N2 C6 C7 Br1 -178.02(16)
C5 C6 C7 Br1 -3.7(4)
C6 C7 C8 C9 1.3(3)
Br1 C7 C8 C9 177.59(17)
C6 C7 C8 C21 -177.4(2)
Br1 C7 C8 C21 -1.2(4)
C6 N2 C9 C8 -0.3(3)
B1 N2 C9 C8 173.0(2)
C7 C8 C9 N2 -0.6(3)
C21 C8 C9 N2 178.2(2)
B1 C13 C14 C15 179.9(2)
C13 C14 C15 C16 179.4(3)
B1 C17 C18 C19 -171.5(2)
C17 C18 C19 C20 172.7(3)
C22 O2 C21 O1 2.0(4)
C22 O2 C21 C8 -177.4(2)
C9 C8 C21 O1 178.9(2)
C7 C8 C21 O1 -2.6(4)
C9 C8 C21 O2 -1.8(3)
C7 C8 C21 O2 176.7(2)
C21 O2 C22 C23 -92.6(3)
C9 N2 B1 C17 51.1(3)
C6 N2 B1 C17 -136.9(2)
C9 N2 B1 C13 -72.4(3)
C6 N2 B1 C13 99.6(2)
C9 N2 B1 N1 172.0(2)
C6 N2 B1 N1 -16.0(3)
C18 C17 B1 N2 57.2(3)
C18 C17 B1 C13 178.8(2)
C18 C17 B1 N1 -58.2(3)
C14 C13 B1 N2 -51.2(3)
C14 C13 B1 C17 -172.5(2)
C14 C13 B1 N1 61.9(3)
C1 N1 B1 N2 -179.5(2)
C4 N1 B1 N2 9.7(3)
C1 N1 B1 C17 -61.4(3)
C4 N1 B1 C17 127.9(2)
C1 N1 B1 C13 64.0(3)
C4 N1 B1 C13 -106.8(2)
